data_7117395
loop_
_publ_author_name
'Mohammad S. Askari'
MaylisOriob
'Xavier Ottenwaelder'

_publ_section_title
;
 Controlled nitrene transfer from a tyrosinase-like arylnitroso-copper
 complex
;
_journal_name_full Chem.Commun.
_journal_page_first 11206
_journal_paper_doi 10.1039/C5cc02806J
_journal_volume 51
_journal_year 2015
_chemical_formula_moiety 'C27 H42 Cu N4 O3, C F3 O3 S, 0.51(C H2 Cl2), 0.49(C H2 Cl2)'
_chemical_formula_sum 'C29 H44 Cl2 Cu F3 N4 O6 S'
_chemical_formula_weight 768.18
_chemical_name_systematic
; 
 ? 
;
_chemical_properties_physical 'Air-sensitive, Moisture-sensitive, Oxygen-sensitive'
_space_group_IT_number 60
_symmetry_cell_setting orthorhombic
_symmetry_space_group_name_Hall '-P 2n 2ab'
_symmetry_space_group_name_H-M 'P b c n'
_atom_sites_solution_hydrogens geom
_atom_sites_solution_primary direct
_atom_sites_solution_secondary difmap
_audit_creation_method SHELXL-97
_audit_update_record
;
2014-10-15 deposited with the CCDC.
2015-06-09 downloaded from the CCDC.
;
_cell_angle_alpha 90.00
_cell_angle_beta 90.00
_cell_angle_gamma 90.00
_cell_formula_units_Z 8
_cell_length_a 34.9331(5)
_cell_length_b 10.1199(2)
_cell_length_c 20.5135(3)
_cell_measurement_reflns_used 6865
_cell_measurement_temperature 113(2)
_cell_measurement_theta_max 66.09
_cell_measurement_theta_min 2.53
_cell_volume 7251.9(2)
_computing_cell_refinement 'Bruker SAINT'
_computing_data_collection 'Bruker APEX2'
_computing_data_reduction 'Bruker SAINT'
_computing_molecular_graphics 'Bruker SHELXTL'
_computing_publication_material 'Bruker SHELXTL'
_computing_structure_refinement 'SHELXL-97 (Sheldrick, 2008)'
_computing_structure_solution 'SHELXS-97 (Sheldrick, 2008)'
_diffrn_ambient_temperature 113(2)
_diffrn_measured_fraction_theta_full 0.996
_diffrn_measured_fraction_theta_max 0.996
_diffrn_measurement_device_type 'Bruker APEX-II CCD'
_diffrn_measurement_method '\f and \w scans'
_diffrn_radiation_monochromator graphite
_diffrn_radiation_source 'fine-focus sealed tube'
_diffrn_radiation_type CuK\a
_diffrn_radiation_wavelength 1.54178
_diffrn_reflns_av_R_equivalents 0.1009
_diffrn_reflns_av_sigmaI/netI 0.0370
_diffrn_reflns_limit_h_max 41
_diffrn_reflns_limit_h_min -41
_diffrn_reflns_limit_k_max 12
_diffrn_reflns_limit_k_min -12
_diffrn_reflns_limit_l_max 23
_diffrn_reflns_limit_l_min -24
_diffrn_reflns_number 99756
_diffrn_reflns_theta_full 68.16
_diffrn_reflns_theta_max 68.16
_diffrn_reflns_theta_min 2.53
_exptl_absorpt_coefficient_mu 3.262
_exptl_absorpt_correction_T_max 0.8135
_exptl_absorpt_correction_T_min 0.3681
_exptl_absorpt_correction_type multi-scan
_exptl_absorpt_process_details 'SADABS V2008/1 (Bruker AXS)'
_exptl_crystal_colour blue
_exptl_crystal_density_diffrn 1.407
_exptl_crystal_density_method 'not measured'
_exptl_crystal_description plate
_exptl_crystal_F_000 3200
_exptl_crystal_size_max 0.38
_exptl_crystal_size_mid 0.30
_exptl_crystal_size_min 0.07
_refine_diff_density_max 1.214
_refine_diff_density_min -1.148
_refine_diff_density_rms 0.088
_refine_ls_extinction_method none
_refine_ls_goodness_of_fit_ref 1.049
_refine_ls_hydrogen_treatment constr
_refine_ls_matrix_type full
_refine_ls_number_parameters 453
_refine_ls_number_reflns 6605
_refine_ls_number_restraints 19
_refine_ls_restrained_S_all 1.060
_refine_ls_R_factor_all 0.0721
_refine_ls_R_factor_gt 0.0527
_refine_ls_shift/su_max 0.001
_refine_ls_shift/su_mean 0.000
_refine_ls_structure_factor_coef Fsqd
_refine_ls_weighting_details 'calc w=1/[\s^2^(Fo^2^)+(0.0812P)^2^+11.1752P] where P=(Fo^2^+2Fc^2^)/3'
_refine_ls_weighting_scheme calc
_refine_ls_wR_factor_gt 0.1423
_refine_ls_wR_factor_ref 0.1561
_reflns_number_gt 5045
_reflns_number_total 6605
_reflns_threshold_expression >2sigma(I)
_cod_data_source_file c5cc02806j2.cif
_cod_data_source_block cu_mo25_0ma
_cod_original_sg_symbol_H-M Pbcn
_cod_database_code 7117395
_publcif_datablock.id {518632af-1ebe-4d9c-897c-be8b94cd4ec3}

loop_
_symmetry_equiv_pos_as_xyz
'x, y, z'
'x+1/2, -y+1/2, -z'
'-x, y, -z+1/2'
'-x+1/2, -y+1/2, z+1/2'
'-x, -y, -z'
'-x-1/2, y-1/2, z'
'x, -y, z-1/2'
'x-1/2, y-1/2, -z-1/2'

loop_
_atom_site_label
_atom_site_type_symbol
_atom_site_fract_x
_atom_site_fract_y
_atom_site_fract_z
_atom_site_U_iso_or_equiv
_atom_site_adp_type
_atom_site_occupancy
_atom_site_symmetry_multiplicity
_atom_site_calc_flag
_atom_site_refinement_flags
_atom_site_disorder_assembly
_atom_site_disorder_group
Cu1 Cu 0.602562(13) 0.72659(5) 0.56738(2) 0.02192(16) Uani 1 1 d . . .
C29A C 0.5460(5) 0.879(2) 0.3610(7) 0.067(4) Uani 0.490(11) 1 d PU A 1
H29A H 0.5716 0.8779 0.3815 0.081 Uiso 0.490(11) 1 calc PR A 1
H29B H 0.5324 0.9595 0.3758 0.081 Uiso 0.490(11) 1 calc PR A 1
Cl1A Cl 0.5226(6) 0.7507(12) 0.3816(6) 0.275(7) Uani 0.510(11) 1 d PDU A 1
Cl2A Cl 0.55052(9) 0.8798(7) 0.2723(2) 0.089(2) Uani 0.510(11) 1 d PDU A 1
C29B C 0.5439(6) 0.874(2) 0.3328(8) 0.096(5) Uani 0.510(11) 1 d PU A 2
H29C H 0.5312 0.9578 0.3213 0.115 Uiso 0.510(11) 1 calc PR A 2
H29D H 0.5685 0.8930 0.3549 0.115 Uiso 0.510(11) 1 calc PR A 2
Cl1B Cl 0.51256(11) 0.7690(3) 0.38465(14) 0.0559(14) Uani 0.490(11) 1 d PDU A 2
Cl2B Cl 0.5515(2) 0.7710(15) 0.2603(3) 0.168(4) Uani 0.490(11) 1 d PDU A 2
S1 S 0.58386(2) 0.74586(8) 0.93105(4) 0.0256(2) Uani 1 1 d . . .
F1 F 0.61210(6) 0.6596(3) 0.82012(11) 0.0463(6) Uani 1 1 d . . .
F2 F 0.56355(7) 0.7882(3) 0.81008(11) 0.0496(6) Uani 1 1 d . . .
F3 F 0.55566(7) 0.5880(3) 0.84160(12) 0.0539(7) Uani 1 1 d . . .
O1 O 0.64591(6) 0.7249(2) 0.64277(11) 0.0231(5) Uani 1 1 d . . .
O2 O 0.64086(11) 0.7057(3) 0.20911(14) 0.0540(9) Uani 1 1 d . . .
O3 O 0.64925(9) 0.9136(3) 0.22041(13) 0.0451(7) Uani 1 1 d . . .
O4 O 0.60345(8) 0.6367(3) 0.96063(14) 0.0406(7) Uani 1 1 d . . .
O5 O 0.60587(8) 0.8641(3) 0.92489(14) 0.0456(7) Uani 1 1 d . . .
O6 O 0.54508(7) 0.7644(3) 0.95272(13) 0.0380(6) Uani 1 1 d . . .
N1 N 0.64712(7) 0.7394(2) 0.51563(13) 0.0196(6) Uani 1 1 d . . .
N2 N 0.64416(9) 0.8037(3) 0.24288(14) 0.0284(7) Uani 1 1 d . . .
N3 N 0.56646(8) 0.5907(3) 0.60087(14) 0.0256(6) Uani 1 1 d . . .
N4 N 0.57401(8) 0.8971(3) 0.58276(14) 0.0260(6) Uani 1 1 d . . .
C1 C 0.64586(9) 0.7575(3) 0.44652(16) 0.0199(7) Uani 1 1 d . . .
C2 C 0.65204(9) 0.8812(3) 0.41916(16) 0.0233(7) Uani 1 1 d . . .
H2A H 0.6571 0.9549 0.4465 0.028 Uiso 1 1 calc R . .
C3 C 0.65085(10) 0.8973(3) 0.35250(16) 0.0252(7) Uani 1 1 d . . .
H3A H 0.6547 0.9818 0.3334 0.030 Uiso 1 1 calc R . .
C4 C 0.64393(9) 0.7879(3) 0.31416(16) 0.0227(7) Uani 1 1 d . . .
C5 C 0.63684(10) 0.6645(3) 0.34017(17) 0.0271(7) Uani 1 1 d . . .
H5A H 0.6317 0.5913 0.3125 0.032 Uiso 1 1 calc R . .
C6 C 0.63732(9) 0.6493(3) 0.40723(16) 0.0242(7) Uani 1 1 d . . .
H6A H 0.6319 0.5658 0.4263 0.029 Uiso 1 1 calc R . .
C7 C 0.68061(9) 0.7540(3) 0.54591(16) 0.0189(6) Uani 1 1 d . . .
C8 C 0.71647(9) 0.7763(3) 0.51536(16) 0.0207(7) Uani 1 1 d . . .
H8A H 0.7176 0.7917 0.4697 0.025 Uiso 1 1 calc R . .
C9 C 0.74934(9) 0.7758(3) 0.55112(15) 0.0201(6) Uani 1 1 d . . .
C10 C 0.74688(9) 0.7523(3) 0.62050(15) 0.0211(7) Uani 1 1 d . . .
H10A H 0.7702 0.7524 0.6444 0.025 Uiso 1 1 calc R . .
C11 C 0.71410(9) 0.7299(3) 0.65451(15) 0.0191(6) Uani 1 1 d . . .
C12 C 0.67837(9) 0.7350(3) 0.61765(16) 0.0199(7) Uani 1 1 d . . .
C13 C 0.78905(9) 0.7938(3) 0.52149(16) 0.0222(7) Uani 1 1 d . . .
C14 C 0.78742(10) 0.8136(5) 0.44789(18) 0.0396(10) Uani 1 1 d . . .
H14A H 0.7731 0.8945 0.4380 0.059 Uiso 1 1 calc R . .
H14B H 0.7746 0.7378 0.4277 0.059 Uiso 1 1 calc R . .
H14C H 0.8135 0.8212 0.4306 0.059 Uiso 1 1 calc R . .
C15 C 0.80781(10) 0.9155(4) 0.55203(18) 0.0305(8) Uani 1 1 d . . .
H15A H 0.7916 0.9931 0.5446 0.046 Uiso 1 1 calc R . .
H15B H 0.8329 0.9301 0.5320 0.046 Uiso 1 1 calc R . .
H15C H 0.8109 0.9015 0.5990 0.046 Uiso 1 1 calc R . .
C16 C 0.81321(10) 0.6713(4) 0.5362(2) 0.0350(9) Uani 1 1 d . . .
H16A H 0.8001 0.5926 0.5196 0.053 Uiso 1 1 calc R . .
H16B H 0.8167 0.6631 0.5834 0.053 Uiso 1 1 calc R . .
H16C H 0.8382 0.6799 0.5151 0.053 Uiso 1 1 calc R . .
C17 C 0.71342(9) 0.7007(3) 0.72779(16) 0.0210(7) Uani 1 1 d . . .
C18 C 0.75382(10) 0.6930(4) 0.75601(17) 0.0289(8) Uani 1 1 d . . .
H18A H 0.7667 0.7782 0.7501 0.043 Uiso 1 1 calc R . .
H18B H 0.7683 0.6237 0.7334 0.043 Uiso 1 1 calc R . .
H18C H 0.7524 0.6722 0.8026 0.043 Uiso 1 1 calc R . .
C19 C 0.69169(10) 0.8105(3) 0.76383(17) 0.0276(8) Uani 1 1 d . . .
H19A H 0.7049 0.8949 0.7575 0.041 Uiso 1 1 calc R . .
H19B H 0.6906 0.7897 0.8105 0.041 Uiso 1 1 calc R . .
H19C H 0.6656 0.8169 0.7465 0.041 Uiso 1 1 calc R . .
C20 C 0.69394(10) 0.5664(3) 0.73961(17) 0.0286(8) Uani 1 1 d . . .
H20A H 0.7074 0.4977 0.7149 0.043 Uiso 1 1 calc R . .
H20B H 0.6672 0.5708 0.7253 0.043 Uiso 1 1 calc R . .
H20C H 0.6948 0.5451 0.7862 0.043 Uiso 1 1 calc R . .
C21 C 0.54925(10) 0.6396(4) 0.66269(17) 0.0322(8) Uani 1 1 d . . .
H21A H 0.5697 0.6455 0.6960 0.039 Uiso 1 1 calc R . .
H21B H 0.5304 0.5737 0.6781 0.039 Uiso 1 1 calc R . .
C22 C 0.52956(10) 0.7729(4) 0.65813(18) 0.0325(8) Uani 1 1 d . . .
H22A H 0.5146 0.7871 0.6985 0.039 Uiso 1 1 calc R . .
H22B H 0.5112 0.7702 0.6214 0.039 Uiso 1 1 calc R . .
C23 C 0.55607(10) 0.8906(4) 0.64848(17) 0.0313(8) Uani 1 1 d . . .
H23A H 0.5413 0.9728 0.6559 0.038 Uiso 1 1 calc R . .
H23B H 0.5766 0.8869 0.6817 0.038 Uiso 1 1 calc R . .
C24 C 0.60245(10) 1.0067(4) 0.5832(2) 0.0348(9) Uani 1 1 d . . .
H24A H 0.5899 1.0888 0.5967 0.052 Uiso 1 1 calc R . .
H24B H 0.6131 1.0178 0.5394 0.052 Uiso 1 1 calc R . .
H24C H 0.6231 0.9856 0.6139 0.052 Uiso 1 1 calc R . .
C25 C 0.54501(11) 0.9291(4) 0.53227(19) 0.0359(9) Uani 1 1 d . . .
H25A H 0.5332 1.0147 0.5422 0.054 Uiso 1 1 calc R . .
H25B H 0.5252 0.8604 0.5318 0.054 Uiso 1 1 calc R . .
H25C H 0.5574 0.9334 0.4895 0.054 Uiso 1 1 calc R . .
C26 C 0.53609(10) 0.5565(4) 0.55292(18) 0.0316(8) Uani 1 1 d . . .
H26A H 0.5191 0.4896 0.5717 0.047 Uiso 1 1 calc R . .
H26B H 0.5479 0.5216 0.5132 0.047 Uiso 1 1 calc R . .
H26C H 0.5213 0.6359 0.5423 0.047 Uiso 1 1 calc R . .
C27 C 0.58776(10) 0.4675(4) 0.6161(2) 0.0345(9) Uani 1 1 d . . .
H27A H 0.5702 0.4027 0.6353 0.052 Uiso 1 1 calc R . .
H27B H 0.6083 0.4872 0.6472 0.052 Uiso 1 1 calc R . .
H27C H 0.5988 0.4314 0.5760 0.052 Uiso 1 1 calc R . .
C28 C 0.57839(10) 0.6932(4) 0.84689(19) 0.0327(8) Uani 1 1 d . . .

loop_
_atom_site_aniso_label
_atom_site_aniso_U_11
_atom_site_aniso_U_22
_atom_site_aniso_U_33
_atom_site_aniso_U_23
_atom_site_aniso_U_13
_atom_site_aniso_U_12
Cu1 0.0172(3) 0.0288(3) 0.0198(3) 0.00166(19) 0.00101(18) -0.00147(19)
C29A 0.052(6) 0.132(10) 0.017(8) 0.025(8) 0.001(7) 0.010(6)
Cl1A 0.421(18) 0.201(10) 0.203(11) -0.017(7) 0.062(11) -0.070(10)
Cl2A 0.0488(17) 0.161(5) 0.057(3) 0.051(2) -0.0081(14) -0.024(2)
C29B 0.071(8) 0.175(13) 0.041(11) -0.007(12) 0.005(10) 0.034(8)
Cl1B 0.091(2) 0.0434(16) 0.0334(16) -0.0009(10) 0.0137(12) -0.0256(13)
Cl2B 0.126(5) 0.236(12) 0.141(5) -0.011(6) -0.026(4) 0.031(5)
S1 0.0226(4) 0.0267(4) 0.0276(5) -0.0030(3) -0.0020(3) -0.0002(3)
F1 0.0353(12) 0.0621(16) 0.0415(14) -0.0054(12) 0.0143(10) 0.0070(11)
F2 0.0499(14) 0.0670(17) 0.0318(13) 0.0067(11) -0.0044(11) 0.0160(12)
F3 0.0518(15) 0.0593(16) 0.0505(15) -0.0271(12) 0.0051(12) -0.0203(13)
O1 0.0182(11) 0.0324(13) 0.0187(12) 0.0023(9) 0.0013(9) -0.0004(9)
O2 0.102(3) 0.0366(16) 0.0237(15) -0.0057(12) -0.0042(16) -0.0053(16)
O3 0.073(2) 0.0382(16) 0.0241(14) 0.0088(12) -0.0101(13) -0.0177(14)
O4 0.0443(16) 0.0397(16) 0.0379(16) 0.0047(12) -0.0036(12) 0.0120(13)
O5 0.0483(17) 0.0369(16) 0.0515(19) -0.0042(13) -0.0049(14) -0.0167(13)
O6 0.0254(13) 0.0550(17) 0.0336(15) -0.0146(12) -0.0007(11) 0.0056(12)
N1 0.0185(13) 0.0217(13) 0.0187(14) 0.0008(10) -0.0010(11) 0.0007(10)
N2 0.0357(16) 0.0298(16) 0.0196(15) -0.0005(12) -0.0011(12) -0.0035(13)
N3 0.0209(14) 0.0328(16) 0.0231(15) 0.0039(12) -0.0028(11) -0.0029(12)
N4 0.0198(13) 0.0302(15) 0.0280(16) 0.0012(12) -0.0037(12) -0.0026(12)
C1 0.0151(14) 0.0252(17) 0.0193(17) 0.0007(12) 0.0002(12) 0.0032(12)
C2 0.0277(17) 0.0200(16) 0.0221(18) -0.0010(13) -0.0010(13) -0.0023(13)
C3 0.0316(18) 0.0222(17) 0.0218(18) 0.0026(13) 0.0008(14) -0.0033(14)
C4 0.0237(16) 0.0271(17) 0.0173(17) 0.0007(13) -0.0017(13) -0.0001(13)
C5 0.0345(18) 0.0228(17) 0.0239(18) -0.0026(14) -0.0013(15) -0.0013(15)
C6 0.0305(17) 0.0182(16) 0.0238(18) 0.0017(13) 0.0003(14) -0.0029(14)
C7 0.0208(15) 0.0165(15) 0.0194(16) 0.0010(12) -0.0021(13) 0.0016(12)
C8 0.0205(16) 0.0237(16) 0.0178(16) 0.0002(12) 0.0022(13) 0.0007(13)
C9 0.0219(15) 0.0193(16) 0.0190(16) -0.0003(12) 0.0009(13) 0.0009(13)
C10 0.0207(15) 0.0213(16) 0.0211(17) -0.0007(12) -0.0012(13) 0.0032(12)
C11 0.0219(15) 0.0186(15) 0.0169(16) -0.0003(12) -0.0010(13) 0.0010(12)
C12 0.0230(16) 0.0180(15) 0.0186(16) 0.0004(12) -0.0013(13) -0.0004(12)
C13 0.0181(15) 0.0289(18) 0.0195(17) -0.0018(13) 0.0028(13) -0.0014(13)
C14 0.0242(18) 0.071(3) 0.023(2) 0.0034(18) 0.0043(15) -0.0102(19)
C15 0.0239(17) 0.032(2) 0.036(2) -0.0035(15) 0.0058(15) -0.0062(15)
C16 0.0280(18) 0.031(2) 0.046(2) -0.0013(17) 0.0097(17) 0.0056(15)
C17 0.0207(15) 0.0235(16) 0.0187(16) 0.0028(12) -0.0016(13) 0.0019(13)
C18 0.0267(17) 0.039(2) 0.0206(17) 0.0041(14) -0.0032(14) 0.0007(15)
C19 0.0329(19) 0.0285(18) 0.0214(18) -0.0015(14) 0.0023(14) 0.0032(15)
C20 0.0343(19) 0.0279(18) 0.0236(18) 0.0063(14) -0.0005(15) -0.0010(15)
C21 0.0263(18) 0.047(2) 0.0229(19) 0.0069(16) 0.0039(15) -0.0051(16)
C22 0.0259(18) 0.050(2) 0.0221(19) -0.0010(16) 0.0069(15) 0.0027(16)
C23 0.0297(18) 0.040(2) 0.0243(19) -0.0051(15) 0.0004(15) 0.0060(16)
C24 0.0330(19) 0.0290(19) 0.042(2) -0.0038(16) -0.0061(17) -0.0053(16)
C25 0.0317(19) 0.040(2) 0.036(2) 0.0088(17) -0.0096(17) -0.0006(16)
C26 0.0268(18) 0.037(2) 0.031(2) 0.0017(16) -0.0045(15) -0.0086(15)
C27 0.0316(19) 0.033(2) 0.039(2) 0.0075(16) -0.0030(17) -0.0020(16)
C28 0.0245(18) 0.040(2) 0.034(2) -0.0043(16) 0.0040(15) -0.0001(16)

loop_
_atom_type_symbol
_atom_type_description
_atom_type_scat_dispersion_real
_atom_type_scat_dispersion_imag
_atom_type_scat_source
C C 0.0181 0.0091 'International Tables Vol C Tables 4.2.6.8 and 6.1.1.4'
H H 0.0000 0.0000 'International Tables Vol C Tables 4.2.6.8 and 6.1.1.4'
N N 0.0311 0.0180 'International Tables Vol C Tables 4.2.6.8 and 6.1.1.4'
O O 0.0492 0.0322 'International Tables Vol C Tables 4.2.6.8 and 6.1.1.4'
F F 0.0727 0.0534 'International Tables Vol C Tables 4.2.6.8 and 6.1.1.4'
S S 0.3331 0.5567 'International Tables Vol C Tables 4.2.6.8 and 6.1.1.4'
Cl Cl 0.3639 0.7018 'International Tables Vol C Tables 4.2.6.8 and 6.1.1.4'
Cu Cu -1.9646 0.5888 'International Tables Vol C Tables 4.2.6.8 and 6.1.1.4'

loop_
_geom_angle_atom_site_label_1
_geom_angle_atom_site_label_2
_geom_angle_atom_site_label_3
_geom_angle
_geom_angle_site_symmetry_1
_geom_angle_site_symmetry_3
N1 Cu1 N3 139.86(12) . .
N1 Cu1 N4 115.88(11) . .
N3 Cu1 N4 102.94(12) . .
N1 Cu1 O1 79.95(10) . .
N3 Cu1 O1 101.04(10) . .
N4 Cu1 O1 103.93(10) . .
Cl1A C29A Cl2A 108.2(12) . .
Cl1A C29A H29A 110.1 . .
Cl2A C29A H29A 110.1 . .
Cl1A C29A H29B 110.1 . .
Cl2A C29A H29B 110.1 . .
H29A C29A H29B 108.4 . .
Cl2B C29B Cl1B 103.1(13) . .
Cl2B C29B H29C 111.1 . .
Cl1B C29B H29C 111.1 . .
Cl2B C29B H29D 111.1 . .
Cl1B C29B H29D 111.1 . .
H29C C29B H29D 109.1 . .
O5 S1 O4 115.22(18) . .
O5 S1 O6 115.15(18) . .
O4 S1 O6 114.79(18) . .
O5 S1 C28 102.61(17) . .
O4 S1 C28 103.09(17) . .
O6 S1 C28 103.46(16) . .
C12 O1 Cu1 109.9(2) . .
C7 N1 C1 118.3(3) . .
C7 N1 Cu1 118.0(2) . .
C1 N1 Cu1 122.7(2) . .
O2 N2 O3 122.9(3) . .
O2 N2 C4 118.5(3) . .
O3 N2 C4 118.5(3) . .
C27 N3 C26 107.6(3) . .
C27 N3 C21 107.6(3) . .
C26 N3 C21 110.7(3) . .
C27 N3 Cu1 109.6(2) . .
C26 N3 Cu1 112.6(2) . .
C21 N3 Cu1 108.7(2) . .
C25 N4 C23 110.7(3) . .
C25 N4 C24 107.3(3) . .
C23 N4 C24 107.9(3) . .
C25 N4 Cu1 114.5(2) . .
C23 N4 Cu1 108.2(2) . .
C24 N4 Cu1 107.9(2) . .
C2 C1 C6 120.5(3) . .
C2 C1 N1 120.8(3) . .
C6 C1 N1 118.7(3) . .
C3 C2 C1 120.2(3) . .
C3 C2 H2A 119.9 . .
C1 C2 H2A 119.9 . .
C2 C3 C4 118.4(3) . .
C2 C3 H3A 120.8 . .
C4 C3 H3A 120.8 . .
C3 C4 C5 122.5(3) . .
C3 C4 N2 118.6(3) . .
C5 C4 N2 118.9(3) . .
C4 C5 C6 118.9(3) . .
C4 C5 H5A 120.6 . .
C6 C5 H5A 120.6 . .
C5 C6 C1 119.4(3) . .
C5 C6 H6A 120.3 . .
C1 C6 H6A 120.3 . .
N1 C7 C8 125.9(3) . .
N1 C7 C12 113.6(3) . .
C8 C7 C12 120.3(3) . .
C9 C8 C7 120.4(3) . .
C9 C8 H8A 119.8 . .
C7 C8 H8A 119.8 . .
C8 C9 C10 118.7(3) . .
C8 C9 C13 123.5(3) . .
C10 C9 C13 117.8(3) . .
C11 C10 C9 125.6(3) . .
C11 C10 H10A 117.2 . .
C9 C10 H10A 117.2 . .
C10 C11 C12 116.6(3) . .
C10 C11 C17 123.3(3) . .
C12 C11 C17 120.1(3) . .
O1 C12 C11 124.0(3) . .
O1 C12 C7 117.8(3) . .
C11 C12 C7 118.2(3) . .
C14 C13 C9 112.1(3) . .
C14 C13 C16 108.8(3) . .
C9 C13 C16 109.1(3) . .
C14 C13 C15 108.4(3) . .
C9 C13 C15 108.8(3) . .
C16 C13 C15 109.6(3) . .
C13 C14 H14A 109.5 . .
C13 C14 H14B 109.5 . .
H14A C14 H14B 109.5 . .
C13 C14 H14C 109.5 . .
H14A C14 H14C 109.5 . .
H14B C14 H14C 109.5 . .
C13 C15 H15A 109.5 . .
C13 C15 H15B 109.5 . .
H15A C15 H15B 109.5 . .
C13 C15 H15C 109.5 . .
H15A C15 H15C 109.5 . .
H15B C15 H15C 109.5 . .
C13 C16 H16A 109.5 . .
C13 C16 H16B 109.5 . .
H16A C16 H16B 109.5 . .
C13 C16 H16C 109.5 . .
H16A C16 H16C 109.5 . .
H16B C16 H16C 109.5 . .
C18 C17 C11 111.5(3) . .
C18 C17 C19 108.1(3) . .
C11 C17 C19 109.9(3) . .
C18 C17 C20 107.7(3) . .
C11 C17 C20 109.4(3) . .
C19 C17 C20 110.2(3) . .
C17 C18 H18A 109.5 . .
C17 C18 H18B 109.5 . .
H18A C18 H18B 109.5 . .
C17 C18 H18C 109.5 . .
H18A C18 H18C 109.5 . .
H18B C18 H18C 109.5 . .
C17 C19 H19A 109.5 . .
C17 C19 H19B 109.5 . .
H19A C19 H19B 109.5 . .
C17 C19 H19C 109.5 . .
H19A C19 H19C 109.5 . .
H19B C19 H19C 109.5 . .
C17 C20 H20A 109.5 . .
C17 C20 H20B 109.5 . .
H20A C20 H20B 109.5 . .
C17 C20 H20C 109.5 . .
H20A C20 H20C 109.5 . .
H20B C20 H20C 109.5 . .
N3 C21 C22 115.3(3) . .
N3 C21 H21A 108.5 . .
C22 C21 H21A 108.5 . .
N3 C21 H21B 108.5 . .
C22 C21 H21B 108.5 . .
H21A C21 H21B 107.5 . .
C21 C22 C23 115.3(3) . .
C21 C22 H22A 108.4 . .
C23 C22 H22A 108.4 . .
C21 C22 H22B 108.4 . .
C23 C22 H22B 108.4 . .
H22A C22 H22B 107.5 . .
N4 C23 C22 114.1(3) . .
N4 C23 H23A 108.7 . .
C22 C23 H23A 108.7 . .
N4 C23 H23B 108.7 . .
C22 C23 H23B 108.7 . .
H23A C23 H23B 107.6 . .
N4 C24 H24A 109.5 . .
N4 C24 H24B 109.5 . .
H24A C24 H24B 109.5 . .
N4 C24 H24C 109.5 . .
H24A C24 H24C 109.5 . .
H24B C24 H24C 109.5 . .
N4 C25 H25A 109.5 . .
N4 C25 H25B 109.5 . .
H25A C25 H25B 109.5 . .
N4 C25 H25C 109.5 . .
H25A C25 H25C 109.5 . .
H25B C25 H25C 109.5 . .
N3 C26 H26A 109.5 . .
N3 C26 H26B 109.5 . .
H26A C26 H26B 109.5 . .
N3 C26 H26C 109.5 . .
H26A C26 H26C 109.5 . .
H26B C26 H26C 109.5 . .
N3 C27 H27A 109.5 . .
N3 C27 H27B 109.5 . .
H27A C27 H27B 109.5 . .
N3 C27 H27C 109.5 . .
H27A C27 H27C 109.5 . .
H27B C27 H27C 109.5 . .
F2 C28 F3 107.4(3) . .
F2 C28 F1 107.1(3) . .
F3 C28 F1 106.6(3) . .
F2 C28 S1 111.7(3) . .
F3 C28 S1 112.0(3) . .
F1 C28 S1 111.7(3) . .

loop_
_geom_bond_atom_site_label_1
_geom_bond_atom_site_label_2
_geom_bond_distance
_geom_bond_site_symmetry_2
Cu1 N1 1.889(3) .
Cu1 N3 1.989(3) .
Cu1 N4 2.018(3) .
Cu1 O1 2.165(2) .
C29A Cl1A 1.59(2) .
C29A Cl2A 1.827(15) .
C29A H29A 0.9900 .
C29A H29B 0.9900 .
C29B Cl2B 1.83(2) .
C29B Cl1B 1.86(2) .
C29B H29C 0.9900 .
C29B H29D 0.9900 .
S1 O5 1.428(3) .
S1 O4 1.434(3) .
S1 O6 1.438(3) .
S1 C28 1.817(4) .
F1 C28 1.343(4) .
F2 C28 1.328(4) .
F3 C28 1.333(4) .
O1 C12 1.250(4) .
O2 N2 1.215(4) .
O3 N2 1.217(4) .
N1 C7 1.333(4) .
N1 C1 1.430(4) .
N2 C4 1.471(4) .
N3 C27 1.485(4) .
N3 C26 1.487(4) .
N3 C21 1.488(4) .
N4 C25 1.485(4) .
N4 C23 1.488(4) .
N4 C24 1.489(4) .
C1 C2 1.389(4) .
C1 C6 1.392(5) .
C2 C3 1.378(5) .
C2 H2A 0.9500 .
C3 C4 1.380(5) .
C3 H3A 0.9500 .
C4 C5 1.380(5) .
C5 C6 1.384(5) .
C5 H5A 0.9500 .
C6 H6A 0.9500 .
C7 C8 1.419(4) .
C7 C12 1.486(5) .
C8 C9 1.363(5) .
C8 H8A 0.9500 .
C9 C10 1.446(4) .
C9 C13 1.525(4) .
C10 C11 1.360(5) .
C10 H10A 0.9500 .
C11 C12 1.460(4) .
C11 C17 1.532(4) .
C13 C14 1.524(5) .
C13 C16 1.529(5) .
C13 C15 1.530(5) .
C14 H14A 0.9800 .
C14 H14B 0.9800 .
C14 H14C 0.9800 .
C15 H15A 0.9800 .
C15 H15B 0.9800 .
C15 H15C 0.9800 .
C16 H16A 0.9800 .
C16 H16B 0.9800 .
C16 H16C 0.9800 .
C17 C18 1.527(5) .
C17 C19 1.535(4) .
C17 C20 1.540(4) .
C18 H18A 0.9800 .
C18 H18B 0.9800 .
C18 H18C 0.9800 .
C19 H19A 0.9800 .
C19 H19B 0.9800 .
C19 H19C 0.9800 .
C20 H20A 0.9800 .
C20 H20B 0.9800 .
C20 H20C 0.9800 .
C21 C22 1.517(5) .
C21 H21A 0.9900 .
C21 H21B 0.9900 .
C22 C23 1.522(5) .
C22 H22A 0.9900 .
C22 H22B 0.9900 .
C23 H23A 0.9900 .
C23 H23B 0.9900 .
C24 H24A 0.9800 .
C24 H24B 0.9800 .
C24 H24C 0.9800 .
C25 H25A 0.9800 .
C25 H25B 0.9800 .
C25 H25C 0.9800 .
C26 H26A 0.9800 .
C26 H26B 0.9800 .
C26 H26C 0.9800 .
C27 H27A 0.9800 .
C27 H27B 0.9800 .
C27 H27C 0.9800 .
